data_2011390
loop_
_publ_author_name
'Li, Ming'
'Shang, Maoyu'
'Duval, Hugues F.'
'Scheidt, W. Robert'

_publ_section_title
;\m-Oxo-bis[(2,3,12,13-tetrabromo-5,10,15,20-tetraphenylporphyrinato)iron(III)]
 bis(dichloromethane) solvate
;
_journal_issue 10
_journal_name_full 'Acta Crystallographica Section C'
_journal_page_first 1206
_journal_page_last 1207
_journal_paper_doi 10.1107/S0108270100010222
_journal_volume 56
_journal_year 2000
_chemical_formula_iupac '[Fe2 O (C44 H24 Br4 N4)2], 2C H2 Cl2'
_chemical_formula_moiety 'C88 H48 Br8 Fe2 N8 O, 2C H2 Cl2'
_chemical_formula_sum 'C90 H52 Br8 Cl4 Fe2 N8 O'
_chemical_formula_weight 2154.18
_chemical_name_systematic
;
[(TPPBr4)Fe]2O.2CH2Cl2
;
_space_group_IT_number 15
_symmetry_cell_setting monoclinic
_symmetry_space_group_name_Hall '-C 2yc'
_symmetry_space_group_name_H-M 'C 1 2/c 1'
_audit_creation_method SHELXL-97
_cell_angle_alpha 90.00
_cell_angle_beta 119.104(12)
_cell_angle_gamma 90.00
_cell_formula_units_Z 4
_cell_length_a 35.161(6)
_cell_length_b 13.763(6)
_cell_length_c 18.845(3)
_cell_measurement_reflns_used 250
_cell_measurement_temperature 130(2)
_cell_measurement_theta_max 0
_cell_measurement_theta_min 0
_cell_volume 7968(4)
_computing_cell_refinement MADNES
_computing_data_collection 'MADNES (Messerschmitt & Pflugrath, 1987)'
_computing_data_reduction MADNES
_computing_molecular_graphics 'ORTEP-3 (Farrugia, 1997)'
_computing_publication_material 'SHELXTL (Siemens, 1994)'
_computing_structure_refinement 'SHELXL97 (Sheldrick, 1997)'
_computing_structure_solution 'SHELXS86 (Sheldrick, 1990)'
_diffrn_ambient_temperature 130(2)
_diffrn_detector_area_resol_mean 8.2/10.9
_diffrn_measured_fraction_theta_full .918
_diffrn_measured_fraction_theta_max .918
_diffrn_measurement_device_type 'Enraf-Nonius FAST area-detector'
_diffrn_measurement_method 'Ellipsoid-mask fitting'
_diffrn_radiation_monochromator graphite
_diffrn_radiation_source 'rotating anode'
_diffrn_radiation_type MoK\a
_diffrn_radiation_wavelength .71073
_diffrn_reflns_av_R_equivalents .049
_diffrn_reflns_av_sigmaI/netI .0400
_diffrn_reflns_limit_h_max 46
_diffrn_reflns_limit_h_min -35
_diffrn_reflns_limit_k_max 17
_diffrn_reflns_limit_k_min -12
_diffrn_reflns_limit_l_max 22
_diffrn_reflns_limit_l_min -23
_diffrn_reflns_number 25463
_diffrn_reflns_theta_full 28.33
_diffrn_reflns_theta_max 28.33
_diffrn_reflns_theta_min 2.16
_diffrn_standards_decay_% 0
_diffrn_standards_number 0
_exptl_absorpt_coefficient_mu 4.565
_exptl_absorpt_correction_T_max .694
_exptl_absorpt_correction_T_min .492
_exptl_absorpt_correction_type refdelf
_exptl_absorpt_process_details 'empirical (Blessing, 1997)'
_exptl_crystal_colour red--brown
_exptl_crystal_density_diffrn 1.796
_exptl_crystal_density_method 'not measured'
_exptl_crystal_description needle
_exptl_crystal_F_000 4224
_exptl_crystal_size_max .32
_exptl_crystal_size_mid .12
_exptl_crystal_size_min .08
_refine_diff_density_max 1.16
_refine_diff_density_min -.63
_refine_ls_extinction_coef .00097(5)
_refine_ls_extinction_method SHELXL97
_refine_ls_goodness_of_fit_ref 1.041
_refine_ls_hydrogen_treatment 'idealized with riding models'
_refine_ls_matrix_type full
_refine_ls_number_parameters 511
_refine_ls_number_reflns 9134
_refine_ls_number_restraints 0
_refine_ls_restrained_S_all 1.041
_refine_ls_R_factor_all .054
_refine_ls_R_factor_gt .040
_refine_ls_shift/su_max .003
_refine_ls_shift/su_mean .000
_refine_ls_structure_factor_coef Fsqd
_refine_ls_weighting_details 'calc w = 1/[\s^2^(Fo^2^)+(0.0581P)^2^+11.1319P] where P = (Fo^2^+2Fc^2^)/3'
_refine_ls_weighting_scheme calc
_refine_ls_wR_factor_ref .099
_reflns_number_gt 7483
_reflns_number_total 9134
_reflns_threshold_expression I>2\s(I)
_cod_data_source_file bk1532.cif
_cod_data_source_block I
_cod_original_cell_volume 7968.4
_cod_original_sg_symbol_H-M 'C 2/c'
_cod_database_code 2011390
_cod_database_fobs_code 2011390

loop_
_symmetry_equiv_pos_as_xyz
'x, y, z'
'-x, y, -z+1/2'
'x+1/2, y+1/2, z'
'-x+1/2, y+1/2, -z+1/2'
'-x, -y, -z'
'x, -y, z-1/2'
'-x+1/2, -y+1/2, -z'
'x+1/2, -y+1/2, z-1/2'

loop_
_atom_site_label
_atom_site_fract_x
_atom_site_fract_y
_atom_site_fract_z
_atom_site_U_iso_or_equiv
_atom_site_adp_type
_atom_site_calc_flag
_atom_site_refinement_flags
_atom_site_occupancy
_atom_site_disorder_assembly
_atom_site_disorder_group
_atom_site_type_symbol
Fe .487947(13) .69720(3) .14786(3) .01267(10) Uani d . 1 . . Fe
O1 .5000 .6958(2) .2500 .0178(6) Uani d S 1 . . O
N1 .42279(8) .74098(17) .08012(15) .0137(5) Uani d . 1 . . N
N2 .46602(8) .56018(18) .10749(16) .0150(5) Uani d . 1 . . N
N3 .54712(8) .65504(18) .15505(16) .0152(5) Uani d . 1 . . N
N4 .50419(8) .83546(18) .13328(16) .0156(5) Uani d . 1 . . N
C1A .40744(10) .8320(2) .04829(18) .0151(6) Uani d . 1 . . C
C2A .38753(10) .6801(2) .05339(18) .0147(6) Uani d . 1 . . C
C3A .42765(10) .5268(2) .10136(18) .0155(6) Uani d . 1 . . C
C4A .49213(10) .4809(2) .12281(19) .0165(6) Uani d . 1 . . C
C5A .55880(10) .5639(2) .14255(18) .0153(6) Uani d . 1 . . C
C6A .58264(9) .7145(2) .17938(18) .0156(6) Uani d . 1 . . C
C7A .54628(10) .8677(2) .17874(19) .0174(6) Uani d . 1 . . C
C8A .47804(10) .9152(2) .1187(2) .0173(6) Uani d . 1 . . C
C1B .36169(10) .8242(2) -.00646(18) .0153(6) Uani d . 1 . . C
C2B .34946(9) .7324(2) -.00159(18) .0161(6) Uani d . 1 . . C
C3B .43113(11) .4245(2) .1173(2) .0210(7) Uani d . 1 . . C
H3B .4098 .3844 .1197 .025 Uiso calc R 1 . . H
C4B .47001(11) .3957(2) .1282(2) .0206(7) Uani d . 1 . . C
H4B .4809 .3311 .1377 .025 Uiso calc R 1 . . H
C5B .60190(10) .5695(2) .15218(19) .0169(6) Uani d . 1 . . C
C6B .61689(10) .6599(2) .17706(19) .0171(6) Uani d . 1 . . C
C7B .54586(10) .9687(2) .1954(2) .0207(7) Uani d . 1 . . C
H7B .5706 1.0079 .2275 .025 Uiso calc R 1 . . H
C8B .50446(10) .9985(2) .1577(2) .0197(6) Uani d . 1 . . C
H8B .4944 1.0628 .1570 .024 Uiso calc R 1 . . H
C1M .39020(10) .5822(2) .07570(19) .0156(6) Uani d . 1 . . C
C2M .53417(10) .4803(2) .13254(18) .0164(6) Uani d . 1 . . C
C3M .58345(10) .8125(2) .20009(19) .0154(6) Uani d . 1 . . C
C4M .43311(10) .9158(2) .07344(19) .0166(6) Uani d . 1 . . C
Br1 .324966(10) .91518(2) -.08185(2) .02274(9) Uani d . 1 . . Br
Br2 .293345(10) .68506(2) -.06584(2) .02356(9) Uani d . 1 . . Br
Br3 .631044(11) .47720(2) .12386(2) .02222(9) Uani d . 1 . . Br
Br4 .671164(10) .70352(2) .19521(2) .02223(9) Uani d . 1 . . Br
C11 .35097(9) .5346(2) .07157(18) .0154(6) Uani d . 1 . . C
C12 .33162(10) .4534(2) .02368(19) .0191(6) Uani d . 1 . . C
H12 .3435 .4261 -.0076 .023 Uiso calc R 1 . . H
C13 .29513(11) .4122(2) .0213(2) .0224(7) Uani d . 1 . . C
H13 .2821 .3566 -.0116 .027 Uiso calc R 1 . . H
C14 .27744(11) .4511(3) .0662(2) .0266(7) Uani d . 1 . . C
H14 .2521 .4230 .0637 .032 Uiso calc R 1 . . H
C15 .29667(12) .5310(3) .1149(2) .0279(8) Uani d . 1 . . C
H15 .2846 .5582 .1459 .033 Uiso calc R 1 . . H
C16 .33362(11) .5717(2) .1183(2) .0216(7) Uani d . 1 . . C
H16 .3472 .6255 .1531 .026 Uiso calc R 1 . . H
C21 .55404(10) .3827(2) .1409(2) .0183(6) Uani d . 1 . . C
C22 .58789(11) .3529(3) .2150(2) .0238(7) Uani d . 1 . . C
H22 .5994 .3958 .2601 .029 Uiso calc R 1 . . H
C23 .60485(13) .2604(3) .2228(3) .0368(10) Uani d . 1 . . C
H23 .6280 .2396 .2737 .044 Uiso calc R 1 . . H
C24 .58827(14) .1983(3) .1570(3) .0391(10) Uani d . 1 . . C
H24 .6004 .1353 .1624 .047 Uiso calc R 1 . . H
C25 .55456(14) .2268(3) .0843(3) .0366(9) Uani d . 1 . . C
H25 .5430 .1835 .0394 .044 Uiso calc R 1 . . H
C26 .53722(12) .3189(2) .0760(2) .0242(7) Uani d . 1 . . C
H26 .5136 .3384 .0253 .029 Uiso calc R 1 . . H
C31 .62572(10) .8623(2) .24996(19) .0165(6) Uani d . 1 . . C
C32 .65079(10) .8360(2) .33087(19) .0189(6) Uani d . 1 . . C
H32 .6416 .7838 .3520 .023 Uiso calc R 1 . . H
C33 .68879(10) .8846(3) .3810(2) .0231(7) Uani d . 1 . . C
H33 .7058 .8659 .4363 .028 Uiso calc R 1 . . H
C34 .70209(10) .9605(2) .3505(2) .0224(7) Uani d . 1 . . C
H34 .7283 .9941 .3849 .027 Uiso calc R 1 . . H
C35 .67734(11) .9880(2) .2700(2) .0218(7) Uani d . 1 . . C
H35 .6864 1.0407 .2493 .026 Uiso calc R 1 . . H
C36 .63950(10) .9387(2) .2198(2) .0186(6) Uani d . 1 . . C
H36 .6228 .9571 .1644 .022 Uiso calc R 1 . . H
C41 .41201(10) 1.0126(2) .0556(2) .0192(6) Uani d . 1 . . C
C42 .38299(11) 1.0371(2) .0835(2) .0238(7) Uani d . 1 . . C
H42 .3767 .9914 .1142 .029 Uiso calc R 1 . . H
C43 .36343(12) 1.1273(3) .0666(2) .0315(8) Uani d . 1 . . C
H43 .3437 1.1439 .0857 .038 Uiso calc R 1 . . H
C44 .37264(14) 1.1929(3) .0221(3) .0385(10) Uani d . 1 . . C
H44 .3586 1.2544 .0093 .046 Uiso calc R 1 . . H
C45 .40174(13) 1.1711(3) -.0042(2) .0339(9) Uani d . 1 . . C
H45 .4083 1.2179 -.0336 .041 Uiso calc R 1 . . H
C46 .42146(11) 1.0813(2) .0120(2) .0239(7) Uani d . 1 . . C
H46 .4415 1.0661 -.0064 .029 Uiso calc R 1 . . H
C50 .79005(12) .8189(3) .2309(2) .0299(8) Uani d . 1 . . C
H50A .8064 .7942 .2873 .036 Uiso calc R 1 . . H
H50B .8102 .8584 .2201 .036 Uiso calc R 1 . . H
Cl1 .74721(3) .89210(8) .22152(6) .0367(2) Uani d . 1 . . Cl
Cl2 .77117(4) .72066(8) .16346(7) .0518(3) Uani d . 1 . . Cl

loop_
_atom_site_aniso_label
_atom_site_aniso_U_11
_atom_site_aniso_U_22
_atom_site_aniso_U_33
_atom_site_aniso_U_12
_atom_site_aniso_U_13
_atom_site_aniso_U_23
Fe .0133(2) .0114(2) .0127(2) -.00033(14) .00582(17) -.00016(15)
O1 .0179(15) .0188(15) .0166(15) .000 .0085(13) .000
N1 .0158(12) .0122(11) .0128(12) -.0009(9) .0068(10) .0006(9)
N2 .0170(13) .0120(11) .0164(13) -.0003(9) .0084(10) .0004(10)
N3 .0160(12) .0138(12) .0162(12) -.0011(9) .0082(10) .0001(10)
N4 .0134(12) .0149(12) .0156(13) -.0002(9) .0047(10) .0014(10)
C1A .0175(15) .0151(14) .0123(14) .0005(11) .0069(12) .0004(11)
C2A .0174(15) .0154(14) .0121(14) .0011(11) .0078(12) -.0009(11)
C3A .0185(15) .0163(14) .0130(14) -.0029(11) .0086(12) -.0026(11)
C4A .0177(15) .0160(14) .0154(15) .0007(11) .0079(12) .0001(12)
C5A .0184(15) .0156(14) .0127(14) .0006(11) .0081(12) .0010(11)
C6A .0153(14) .0164(14) .0158(15) -.0017(11) .0080(12) -.0012(12)
C7A .0163(15) .0173(15) .0165(15) -.0034(11) .0063(12) -.0006(12)
C8A .0215(16) .0134(14) .0195(16) -.0005(11) .0118(13) .0024(12)
C1B .0168(14) .0154(14) .0137(14) .0023(11) .0074(12) .0011(11)
C2B .0138(14) .0202(15) .0133(14) -.0001(11) .0057(12) -.0024(12)
C3B .0246(17) .0160(15) .0233(17) -.0027(12) .0124(14) .0004(13)
C4B .0238(17) .0117(14) .0261(17) .0008(12) .0119(14) .0026(12)
C5B .0211(16) .0170(14) .0159(15) .0038(11) .0115(13) .0035(12)
C6B .0170(15) .0190(15) .0161(15) .0001(11) .0086(12) .0031(12)
C7B .0195(16) .0166(15) .0243(17) -.0033(12) .0094(13) -.0011(13)
C8B .0210(16) .0139(14) .0224(16) -.0009(11) .0091(13) -.0008(12)
C1M .0192(15) .0158(14) .0142(14) -.0035(11) .0100(12) -.0034(11)
C2M .0215(15) .0152(14) .0140(14) .0019(11) .0099(12) .0002(11)
C3M .0165(14) .0141(14) .0149(14) -.0018(11) .0072(12) .0011(11)
C4M .0199(15) .0126(14) .0165(15) .0009(11) .0080(13) .0009(11)
Br1 .01905(17) .02196(17) .02016(17) .00285(11) .00400(13) .00655(12)
Br2 .01585(16) .02399(17) .02136(17) -.00390(11) .00161(13) .00073(13)
Br3 .02725(18) .02044(17) .02754(18) .00402(12) .02005(15) .00098(13)
Br4 .01643(16) .02316(17) .02954(18) -.00028(11) .01309(14) .00170(13)
C11 .0144(14) .0165(14) .0142(14) -.0010(11) .0060(12) .0027(11)
C12 .0216(16) .0190(15) .0181(16) -.0022(12) .0108(13) -.0023(12)
C13 .0204(16) .0203(16) .0205(16) -.0060(12) .0052(13) -.0027(13)
C14 .0210(17) .0321(18) .0267(18) -.0084(14) .0117(15) .0017(15)
C15 .0270(18) .0345(19) .0304(19) -.0033(15) .0205(16) -.0035(15)
C16 .0234(16) .0225(16) .0206(16) -.0029(13) .0121(14) -.0044(13)
C21 .0198(15) .0161(14) .0237(16) .0019(11) .0143(13) .0031(12)
C22 .0239(17) .0257(17) .0257(17) .0038(13) .0152(14) .0067(14)
C23 .032(2) .033(2) .051(3) .0109(16) .0246(19) .0226(19)
C24 .052(3) .0170(17) .070(3) .0127(16) .046(2) .0128(18)
C25 .054(3) .0213(18) .054(3) -.0027(17) .041(2) -.0069(18)
C26 .0311(18) .0203(16) .0269(18) -.0004(13) .0187(15) -.0035(14)
C31 .0143(14) .0155(14) .0195(15) -.0002(11) .0081(12) -.0023(12)
C32 .0179(15) .0191(15) .0183(15) .0017(11) .0078(13) .0012(12)
C33 .0203(16) .0294(18) .0177(16) .0032(13) .0078(13) -.0014(13)
C34 .0167(15) .0234(16) .0246(17) -.0042(12) .0080(13) -.0057(13)
C35 .0239(17) .0177(15) .0248(17) -.0063(12) .0126(14) -.0010(13)
C36 .0210(16) .0162(14) .0180(15) .0011(11) .0092(13) .0016(12)
C41 .0195(15) .0149(14) .0184(15) .0008(11) .0054(13) -.0001(12)
C42 .0231(17) .0242(17) .0201(16) .0030(13) .0073(14) -.0015(13)
C43 .0295(19) .0252(18) .034(2) .0077(14) .0106(16) -.0075(16)
C44 .040(2) .0179(18) .042(2) .0118(15) .0078(19) -.0005(16)
C45 .041(2) .0181(17) .029(2) .0012(15) .0062(17) .0104(15)
C46 .0241(17) .0193(16) .0240(17) -.0011(12) .0083(14) .0025(13)
C50 .0246(18) .0298(19) .0304(19) .0004(14) .0095(15) -.0026(15)
Cl1 .0323(5) .0439(5) .0402(5) .0070(4) .0225(4) .0082(4)
Cl2 .0544(7) .0300(5) .0472(6) -.0014(4) .0060(5) -.0108(5)

loop_
_atom_type_symbol
_atom_type_description
_atom_type_scat_dispersion_real
_atom_type_scat_dispersion_imag
_atom_type_scat_source
C C .0033 .0016 'International Tables Vol C Tables 4.2.6.8 and 6.1.1.4'
H H .0000 .0000 'International Tables Vol C Tables 4.2.6.8 and 6.1.1.4'
N N .0061 .0033 'International Tables Vol C Tables 4.2.6.8 and 6.1.1.4'
O O .0106 .0060 'International Tables Vol C Tables 4.2.6.8 and 6.1.1.4'
Cl Cl .1484 .1585 'International Tables Vol C Tables 4.2.6.8 and 6.1.1.4'
Fe Fe .3463 .8444 'International Tables Vol C Tables 4.2.6.8 and 6.1.1.4'
Br Br -.2901 2.4595 'International Tables Vol C Tables 4.2.6.8 and 6.1.1.4'

loop_
_geom_angle_atom_site_label_1
_geom_angle_atom_site_label_2
_geom_angle_atom_site_label_3
_geom_angle_site_symmetry_3
_geom_angle
_geom_angle_publ_flag
O1 Fe N2 . 104.12(12) yes
O1 Fe N4 . 102.91(12) yes
N2 Fe N4 . 152.96(11) yes
O1 Fe N1 . 106.26(8) yes
N2 Fe N1 . 86.32(10) yes
N4 Fe N1 . 86.82(10) yes
O1 Fe N3 . 102.86(8) yes
N2 Fe N3 . 87.21(10) yes
N4 Fe N3 . 86.16(10) yes
N1 Fe N3 . 150.88(10) yes
Fe O1 Fe 2_655 178.7(2) yes
C2A N1 C1A . 107.6(2) no
C2A N1 Fe . 124.91(19) no
C1A N1 Fe . 127.28(19) no
C4A N2 C3A . 106.4(2) no
C4A N2 Fe . 124.6(2) no
C3A N2 Fe . 121.1(2) no
C6A N3 C5A . 107.6(2) no
C6A N3 Fe . 124.7(2) no
C5A N3 Fe . 127.6(2) no
C8A N4 C7A . 106.3(2) no
C8A N4 Fe . 124.6(2) no
C7A N4 Fe . 120.2(2) no
N1 C1A C4M . 123.4(3) no
N1 C1A C1B . 108.1(2) no
C4M C1A C1B . 128.3(3) no
N1 C2A C1M . 124.1(3) no
N1 C2A C2B . 108.6(3) no
C1M C2A C2B . 127.3(3) no
N2 C3A C1M . 124.9(3) no
N2 C3A C3B . 109.3(3) no
C1M C3A C3B . 125.6(3) no
N2 C4A C2M . 126.3(3) no
N2 C4A C4B . 109.6(3) no
C2M C4A C4B . 124.0(3) no
N3 C5A C2M . 123.9(3) no
N3 C5A C5B . 108.3(3) no
C2M C5A C5B . 127.4(3) no
N3 C6A C3M . 124.0(3) no
N3 C6A C6B . 108.6(3) no
C3M C6A C6B . 127.4(3) no
N4 C7A C3M . 125.4(3) no
N4 C7A C7B . 109.2(3) no
C3M C7A C7B . 125.3(3) no
N4 C8A C4M . 125.6(3) no
N4 C8A C8B . 109.5(3) no
C4M C8A C8B . 125.0(3) no
C2B C1B C1A . 107.7(3) no
C2B C1B Br1 . 123.7(2) no
C1A C1B Br1 . 128.2(2) no
C1B C2B C2A . 107.7(3) no
C1B C2B Br2 . 123.7(2) no
C2A C2B Br2 . 128.3(2) no
C4B C3B C3A . 107.4(3) no
C4B C3B H3B . 126.3 no
C3A C3B H3B . 126.3 no
C3B C4B C4A . 107.2(3) no
C3B C4B H4B . 126.4 no
C4A C4B H4B . 126.4 no
C6B C5B C5A . 107.7(3) no
C6B C5B Br3 . 123.6(2) no
C5A C5B Br3 . 128.2(2) no
C5B C6B C6A . 107.6(3) no
C5B C6B Br4 . 123.7(2) no
C6A C6B Br4 . 128.5(2) no
C8B C7B C7A . 107.9(3) no
C8B C7B H7B . 126.0 no
C7A C7B H7B . 126.0 no
C7B C8B C8A . 107.1(3) no
C7B C8B H8B . 126.4 no
C8A C8B H8B . 126.4 no
C3A C1M C2A . 123.1(3) no
C3A C1M C11 . 118.3(3) yes
C2A C1M C11 . 118.7(3) yes
C5A C2M C4A . 124.0(3) no
C5A C2M C21 . 120.1(3) yes
C4A C2M C21 . 115.6(3) yes
C7A C3M C6A . 123.8(3) no
C7A C3M C31 . 116.2(3) yes
C6A C3M C31 . 120.0(3) yes
C8A C4M C1A . 124.0(3) no
C8A C4M C41 . 116.2(3) yes
C1A C4M C41 . 119.7(3) yes
C12 C11 C16 . 118.7(3) no
C12 C11 C1M . 122.3(3) no
C16 C11 C1M . 119.0(3) no
C13 C12 C11 . 120.3(3) no
C13 C12 H12 . 119.9 no
C11 C12 H12 . 119.9 no
C14 C13 C12 . 120.6(3) no
C14 C13 H13 . 119.7 no
C12 C13 H13 . 119.7 no
C15 C14 C13 . 119.7(3) no
C15 C14 H14 . 120.2 no
C13 C14 H14 . 120.2 no
C14 C15 C16 . 119.9(3) no
C14 C15 H15 . 120.0 no
C16 C15 H15 . 120.0 no
C15 C16 C11 . 120.8(3) no
C15 C16 H16 . 119.6 no
C11 C16 H16 . 119.6 no
C26 C21 C22 . 119.4(3) no
C26 C21 C2M . 120.2(3) no
C22 C21 C2M . 120.2(3) no
C23 C22 C21 . 119.7(4) no
C23 C22 H22 . 120.2 no
C21 C22 H22 . 120.2 no
C24 C23 C22 . 120.1(4) no
C24 C23 H23 . 119.9 no
C22 C23 H23 . 119.9 no
C25 C24 C23 . 120.4(3) no
C25 C24 H24 . 119.8 no
C23 C24 H24 . 119.8 no
C24 C25 C26 . 119.9(4) no
C24 C25 H25 . 120.1 no
C26 C25 H25 . 120.1 no
C25 C26 C21 . 120.5(4) no
C25 C26 H26 . 119.8 no
C21 C26 H26 . 119.8 no
C32 C31 C36 . 119.0(3) no
C32 C31 C3M . 118.7(3) no
C36 C31 C3M . 122.1(3) no
C33 C32 C31 . 120.8(3) no
C33 C32 H32 . 119.6 no
C31 C32 H32 . 119.6 no
C32 C33 C34 . 119.7(3) no
C32 C33 H33 . 120.2 no
C34 C33 H33 . 120.2 no
C33 C34 C35 . 120.2(3) no
C33 C34 H34 . 119.9 no
C35 C34 H34 . 119.9 no
C36 C35 C34 . 120.0(3) no
C36 C35 H35 . 120.0 no
C34 C35 H35 . 120.0 no
C35 C36 C31 . 120.3(3) no
C35 C36 H36 . 119.9 no
C31 C36 H36 . 119.9 no
C46 C41 C42 . 119.0(3) no
C46 C41 C4M . 120.5(3) no
C42 C41 C4M . 120.5(3) no
C43 C42 C41 . 120.2(3) no
C43 C42 H42 . 119.9 no
C41 C42 H42 . 119.9 no
C44 C43 C42 . 119.5(4) no
C44 C43 H43 . 120.2 no
C42 C43 H43 . 120.2 no
C45 C44 C43 . 121.0(3) no
C45 C44 H44 . 119.5 no
C43 C44 H44 . 119.5 no
C44 C45 C46 . 120.1(4) no
C44 C45 H45 . 120.0 no
C46 C45 H45 . 120.0 no
C45 C46 C41 . 120.1(3) no
C45 C46 H46 . 120.0 no
C41 C46 H46 . 120.0 no
Cl1 C50 Cl2 . 111.6(2) no
Cl1 C50 H50A . 109.3 no
Cl2 C50 H50A . 109.3 no
Cl1 C50 H50B . 109.3 no
Cl2 C50 H50B . 109.3 no
H50A C50 H50B . 108.0 no

loop_
_geom_bond_atom_site_label_1
_geom_bond_atom_site_label_2
_geom_bond_site_symmetry_2
_geom_bond_distance
_geom_bond_publ_flag
Fe O1 . 1.7583(4) yes
Fe N2 . 2.039(2) yes
Fe N4 . 2.043(2) yes
Fe N1 . 2.097(2) yes
Fe N3 . 2.100(3) yes
O1 Fe 2_655 1.7583(4) yes
N1 C2A . 1.373(4) no
N1 C1A . 1.380(4) no
N2 C4A . 1.364(4) no
N2 C3A . 1.376(4) no
N3 C6A . 1.372(4) no
N3 C5A . 1.376(4) no
N4 C8A . 1.371(4) no
N4 C7A . 1.374(4) no
C1A C4M . 1.398(4) no
C1A C1B . 1.432(4) no
C2A C1M . 1.402(4) no
C2A C2B . 1.426(4) no
C3A C1M . 1.389(4) no
C3A C3B . 1.433(4) no
C4A C2M . 1.398(4) no
C4A C4B . 1.438(4) no
C5A C2M . 1.397(4) no
C5A C5B . 1.438(4) no
C6A C3M . 1.401(4) no
C6A C6B . 1.438(4) no
C7A C3M . 1.391(4) no
C7A C7B . 1.427(4) no
C8A C4M . 1.383(4) no
C8A C8B . 1.433(4) no
C1B C2B . 1.352(4) no
C1B Br1 . 1.862(3) no
C2B Br2 . 1.860(3) no
C3B C4B . 1.340(5) no
C3B H3B . .9500 no
C4B H4B . .9500 no
C5B C6B . 1.343(4) no
C5B Br3 . 1.866(3) no
C6B Br4 . 1.867(3) no
C7B C8B . 1.336(5) no
C7B H7B . .9500 no
C8B H8B . .9500 no
C1M C11 . 1.494(4) no
C2M C21 . 1.486(4) no
C3M C31 . 1.485(4) no
C4M C41 . 1.482(4) no
C11 C12 . 1.389(4) no
C11 C16 . 1.390(4) no
C12 C13 . 1.383(4) no
C12 H12 . .9500 no
C13 C14 . 1.380(5) no
C13 H13 . .9500 no
C14 C15 . 1.380(5) no
C14 H14 . .9500 no
C15 C16 . 1.386(5) no
C15 H15 . .9500 no
C16 H16 . .9500 no
C21 C26 . 1.384(5) no
C21 C22 . 1.384(5) no
C22 C23 . 1.383(5) no
C22 H22 . .9500 no
C23 C24 . 1.381(6) no
C23 H23 . .9500 no
C24 C25 . 1.363(6) no
C24 H24 . .9500 no
C25 C26 . 1.381(5) no
C25 H25 . .9500 no
C26 H26 . .9500 no
C31 C32 . 1.388(4) no
C31 C36 . 1.389(4) no
C32 C33 . 1.377(5) no
C32 H32 . .9500 no
C33 C34 . 1.379(5) no
C33 H33 . .9500 no
C34 C35 . 1.386(5) no
C34 H34 . .9500 no
C35 C36 . 1.378(4) no
C35 H35 . .9500 no
C36 H36 . .9500 no
C41 C46 . 1.394(5) no
C41 C42 . 1.397(5) no
C42 C43 . 1.380(5) no
C42 H42 . .9500 no
C43 C44 . 1.375(6) no
C43 H43 . .9500 no
C44 C45 . 1.369(6) no
C44 H44 . .9500 no
C45 C46 . 1.376(5) no
C45 H45 . .9500 no
C46 H46 . .9500 no
C50 Cl1 . 1.748(4) no
C50 Cl2 . 1.751(4) no
C50 H50A . .9900 no
C50 H50B . .9900 no
